data_2310263
loop_
_publ_author_name
'Wang, F.E.'

_publ_section_title
;
 The crystal structure of Gd13 Zn58
;
_journal_name_full 'Acta Crystallographica (1,1948-23,1967)'
_journal_page_first 579
_journal_page_last 584
_journal_volume 22
_journal_year 1967
_chemical_formula_sum 'Gd13 Zn58'
_space_group_IT_number 186
_symmetry_space_group_name_Hall 'P 6c -2c'
_symmetry_space_group_name_H-M 'P 63 m c'
_cell_angle_alpha 90
_cell_angle_beta 90
_cell_angle_gamma 120
_cell_formula_units_Z 2
_cell_length_a 14.352
_cell_length_b 14.352
_cell_length_c 14.218
_cell_volume 2536.261
_citation_journal_id_ASTM ACCRA9
_cod_data_source_file Wang_ACCRA9_1967_505.cif
_cod_data_source_block Gd13Zn58
_cod_database_code 2310263

loop_
_symmetry_equiv_pos_as_xyz
x,y,z
x-y,x,z+1/2
-y,x-y,z
-x,-y,z+1/2
-x+y,-x,z
y,-x+y,z+1/2
y,x,z+1/2
-x+y,y,z
-x,-x+y,z+1/2
-y,-x,z
x-y,-y,z+1/2
x,x-y,z

loop_
_atom_site_label
_atom_site_type_symbol
_atom_site_fract_x
_atom_site_fract_y
_atom_site_fract_z
_atom_site_occupancy
_atom_site_U_iso_or_equiv
Zn16 Zn 0.1779 0.9756 0.2861 1 0.0
Zn5 Zn 0.2264 0.7736 0.1052 1 0.0
Gd1 Gd 0 0 0.265 1 0.0
Zn3 Zn 0.3333 0.6667 0.3448 1 0.0
Zn9 Zn 0.5064 0.4936 0.2779 1 0.0
Zn1 Zn 0 0 0.0141 1 0.0
Zn11 Zn 0.7556 0.2444 0.4207 1 0.0
Zn17 Zn 0.3803 0.0428 0.3778 1 0.0
Zn15 Zn 0.3272 0.3576 0.1769 1 0.0
Gd4 Gd 0.4538 0.5462 0.0165 1 0.0
Zn12 Zn 0.0772 0.9228 0.4305 1 0.0
Zn7 Zn 0.5654 0.4346 0.141 1 0.0
Gd5 Gd 0.7898 0.2102 0.2206 1 0.0
Zn2 Zn 0.3333 0.6667 0.0052 1 0.0
Zn4 Zn 0.3333 0.6667 0.678 1 0.0
Zn10 Zn 0.6156 0.3844 0.3376 1 0.0
Gd2 Gd 0.1993 0.8007 0.3282 1 0.0
Zn8 Zn 0.3968 0.6032 0.2273 1 0.0
Zn14 Zn 0.727 0.273 0.0336 1 0.0
Zn13 Zn 0.438 0.562 0.4389 1 0.0
Zn18 Zn 0.3695 0.0856 0.0248 1 0.0
Gd3 Gd 0.1316 0.8684 0 1 0.0
Zn6 Zn 0.8949 0.1051 0.1167 1 0.0
